data_7060086
loop_
_publ_author_name
'Shah, Syed Raza'
'Shah, Zarbad'
'Khan, Ajmal'
'Ahmed, Ayaz'
'Khwaja, Shariqa'
'Csuk, Rene'
'Anwar, Muhammad U.'
'Al-Harrasi, Ahmed'

_publ_section_title
;
 Alkali complexes of non-steroidal anti-inflammatory drugs inhibit lung
 and oral cancers in vitro
;
_journal_issue 1
_journal_name_full 'New Journal of Chemistry'
_journal_page_first 45
_journal_page_last 52
_journal_paper_doi 10.1039/D0NJ04585C
_journal_volume 45
_journal_year 2021
_chemical_formula_moiety 'C27 H20 Cs F N2 O2'
_chemical_formula_sum 'C27 H20 Cs F N2 O2'
_chemical_formula_weight 556.36
_space_group_crystal_system monoclinic
_space_group_IT_number 14
_space_group_name_Hall '-P 2yn'
_space_group_name_H-M_alt 'P 1 21/n 1'
_atom_sites_solution_hydrogens geom
_audit_creation_method SHELXL-2016/6
_audit_update_record
;
2020-09-13 deposited with the CCDC.	2020-11-24 downloaded from the CCDC.
;
_cell_angle_alpha 90
_cell_angle_beta 109.543(5)
_cell_angle_gamma 90
_cell_formula_units_Z 4
_cell_length_a 18.108(3)
_cell_length_b 7.1063(12)
_cell_length_c 19.003(3)
_cell_measurement_reflns_used 9996
_cell_measurement_temperature 296(2)
_cell_measurement_theta_max 26.40
_cell_measurement_theta_min 3.08
_cell_volume 2304.4(7)
_computing_cell_refinement 'Bruker SAINT'
_computing_data_collection 'Bruker APEX2'
_computing_data_reduction 'Bruker SAINT'
_computing_molecular_graphics 'Bruker SHELXTL'
_computing_publication_material 'Bruker SHELXTL'
_computing_structure_refinement 'SHELXL-2016/6 (Sheldrick, 2016)'
_computing_structure_solution 'SHELXT 2014/5 (Sheldrick, 2014)'
_diffrn_ambient_temperature 296(2)
_diffrn_measured_fraction_theta_full 0.996
_diffrn_measured_fraction_theta_max 0.993
_diffrn_measurement_device_type 'Bruker APEX-II CCD'
_diffrn_measurement_method '\f and \w scans'
_diffrn_radiation_type MoK\a
_diffrn_radiation_wavelength 0.71073
_diffrn_reflns_av_R_equivalents 0.0589
_diffrn_reflns_av_unetI/netI 0.0427
_diffrn_reflns_Laue_measured_fraction_full 0.996
_diffrn_reflns_Laue_measured_fraction_max 0.993
_diffrn_reflns_limit_h_max 22
_diffrn_reflns_limit_h_min -22
_diffrn_reflns_limit_k_max 8
_diffrn_reflns_limit_k_min -8
_diffrn_reflns_limit_l_max 23
_diffrn_reflns_limit_l_min -23
_diffrn_reflns_number 25136
_diffrn_reflns_point_group_measured_fraction_full 0.996
_diffrn_reflns_point_group_measured_fraction_max 0.993
_diffrn_reflns_theta_full 25.242
_diffrn_reflns_theta_max 26.469
_diffrn_reflns_theta_min 3.084
_exptl_absorpt_coefficient_mu 1.642
_exptl_absorpt_correction_T_max 0.7454
_exptl_absorpt_correction_T_min 0.4533
_exptl_absorpt_correction_type multi-scan
_exptl_absorpt_process_details sadabs
_exptl_crystal_colour colorless
_exptl_crystal_density_diffrn 1.604
_exptl_crystal_description plate
_exptl_crystal_F_000 1104
_exptl_crystal_size_max 0.500
_exptl_crystal_size_mid 0.365
_exptl_crystal_size_min 0.045
_refine_diff_density_max 0.633
_refine_diff_density_min -1.046
_refine_diff_density_rms 0.088
_refine_ls_extinction_method none
_refine_ls_goodness_of_fit_ref 1.004
_refine_ls_hydrogen_treatment constr
_refine_ls_matrix_type full
_refine_ls_number_parameters 328
_refine_ls_number_reflns 4721
_refine_ls_number_restraints 14
_refine_ls_restrained_S_all 1.005
_refine_ls_R_factor_all 0.0596
_refine_ls_R_factor_gt 0.0412
_refine_ls_shift/su_max 0.001
_refine_ls_shift/su_mean 0.000
_refine_ls_structure_factor_coef Fsqd
_refine_ls_weighting_details 'w=1/[\s^2^(Fo^2^)+(0.0380P)^2^+5.9777P] where P=(Fo^2^+2Fc^2^)/3'
_refine_ls_weighting_scheme calc
_refine_ls_wR_factor_gt 0.0959
_refine_ls_wR_factor_ref 0.1078
_reflns_Friedel_coverage 0.000
_reflns_number_gt 3667
_reflns_number_total 4721
_reflns_threshold_expression 'I > 2\s(I)'
_cod_data_source_file d0nj04585c2.cif
_cod_data_source_block SR_43_0m_a
_cod_depositor_comments 'Adding full bibliography for 7060085--7060088.cif.'
_cod_original_cell_volume 2304.5(6)
_cod_original_sg_symbol_H-M 'P 21/n'
_cod_database_code 7060086
_shelx_shelxl_version_number 2016/6
_shelx_space_group_comment
;
The symmetry employed for this shelxl refinement is uniquely defined
by the following loop, which should always be used as a source of
symmetry information in preference to the above space-group names.
They are only intended as comments.
;
_shelx_estimated_absorpt_t_min 0.494
_shelx_estimated_absorpt_t_max 0.930

loop_
_space_group_symop_operation_xyz
'x, y, z'
'-x+1/2, y+1/2, -z+1/2'
'-x, -y, -z'
'x-1/2, -y-1/2, z-1/2'

loop_
_atom_site_label
_atom_site_type_symbol
_atom_site_fract_x
_atom_site_fract_y
_atom_site_fract_z
_atom_site_U_iso_or_equiv
_atom_site_adp_type
_atom_site_occupancy
_atom_site_site_symmetry_order
_atom_site_calc_flag
_atom_site_refinement_flags_posn
_atom_site_refinement_flags_adp
_atom_site_refinement_flags_occupancy
_atom_site_disorder_assembly
_atom_site_disorder_group
Cs1 Cs 0.27233(2) -0.22776(4) 0.33300(2) 0.04852(12) Uani 1 1 d . . . . .
O1A O 0.2043(12) 0.144(2) 0.3219(14) 0.076(4) Uani 0.61(4) 1 d D U P A 1
O2A O 0.1680(19) 0.433(2) 0.2923(14) 0.068(5) Uani 0.61(4) 1 d D U P A 1
O1B O 0.1791(18) 0.125(3) 0.2959(18) 0.062(4) Uani 0.39(4) 1 d D U P A 2
O2B O 0.187(3) 0.433(4) 0.314(2) 0.071(6) Uani 0.39(4) 1 d D U P A 2
N1 N 0.4529(3) -0.2723(5) 0.4293(3) 0.0551(10) Uani 1 1 d . . . . .
C1 C 0.3133(3) -0.1362(7) 0.5500(3) 0.0546(12) Uani 1 1 d . . . . .
H1 H 0.259657 -0.126786 0.525081 0.066 Uiso 1 1 calc R U . . .
N2 N 0.3583(2) -0.1783(5) 0.5101(2) 0.0455(9) Uani 1 1 d . . . . .
C2 C 0.3402(4) -0.1052(8) 0.6264(3) 0.0673(15) Uani 1 1 d . . . . .
H2 H 0.305696 -0.077198 0.651816 0.081 Uiso 1 1 calc R U . . .
C3 C 0.4181(4) -0.1168(8) 0.6629(3) 0.0701(16) Uani 1 1 d . . . . .
H3 H 0.437893 -0.094818 0.714018 0.084 Uiso 1 1 calc R U . . .
C4 C 0.4695(3) -0.1618(7) 0.6240(3) 0.0600(14) Uani 1 1 d . . . . .
C5 C 0.5512(4) -0.1783(9) 0.6599(4) 0.083(2) Uani 1 1 d . . . . .
H5 H 0.572541 -0.155806 0.710942 0.099 Uiso 1 1 calc R U . . .
C6 C 0.5985(4) -0.2259(8) 0.6213(4) 0.083(2) Uani 1 1 d . . . . .
H6 H 0.652111 -0.236707 0.646140 0.100 Uiso 1 1 calc R U . . .
C7 C 0.5674(3) -0.2606(6) 0.5420(4) 0.0626(15) Uani 1 1 d . . . . .
C8 C 0.6139(4) -0.3117(9) 0.5009(6) 0.089(2) Uani 1 1 d . . . . .
H8 H 0.667630 -0.325865 0.524100 0.106 Uiso 1 1 calc R U . . .
C9 C 0.5814(4) -0.3414(8) 0.4267(6) 0.089(2) Uani 1 1 d . . . . .
H9 H 0.612681 -0.375848 0.398741 0.107 Uiso 1 1 calc R U . . .
C00C C 0.1237(3) 0.9493(6) 0.5893(3) 0.0472(11) Uani 1 1 d . . . . .
H00C H 0.110037 0.997066 0.541019 0.057 Uiso 1 1 calc R U . . .
C10 C 0.4995(4) -0.3197(8) 0.3917(4) 0.0747(18) Uani 1 1 d . . . . .
H10 H 0.477850 -0.339549 0.340492 0.090 Uiso 1 1 calc R U . . .
C11 C 0.4859(3) -0.2425(6) 0.5035(3) 0.0458(11) Uani 1 1 d . . . . .
C12 C 0.4360(3) -0.1920(6) 0.5459(3) 0.0433(10) Uani 1 1 d . . . . .
C13 C 0.1598(3) 0.2773(6) 0.3174(2) 0.0398(9) Uani 1 1 d D . . . .
C14 C 0.0874(3) 0.2640(6) 0.3432(3) 0.0464(10) Uani 1 1 d . . . . .
H14 H 0.042244 0.312703 0.302671 0.056 Uiso 1 1 calc R U . B 1
C15 C 0.0691(4) 0.0664(8) 0.3577(4) 0.0781(19) Uani 1 1 d . . . . .
H15A H 0.025478 0.065328 0.375700 0.117 Uiso 1 1 calc R U . . .
H15B H 0.113935 0.011322 0.394533 0.117 Uiso 1 1 calc R U . . .
H15C H 0.056148 -0.004783 0.312267 0.117 Uiso 1 1 calc R U . . .
F1A F 0.23496(18) 0.4504(5) 0.59794(16) 0.0626(12) Uani 0.908(8) 1 d . . P C 1
C16A C 0.0991(3) 0.3905(6) 0.4110(2) 0.0438(10) Uani 0.908(8) 1 d . . P C 1
C17A C 0.1617(3) 0.3625(6) 0.4763(3) 0.0453(10) Uani 0.908(8) 1 d . . P C 1
H17A H 0.196743 0.264494 0.479541 0.054 Uiso 0.908(8) 1 calc R U P C 1
C18A C 0.1718(2) 0.4811(6) 0.5364(2) 0.0420(10) Uani 0.908(8) 1 d . . P C 1
C19A C 0.1222(2) 0.6284(6) 0.5362(2) 0.0351(9) Uani 0.908(8) 1 d . . P C 1
C20A C 0.0598(3) 0.6512(7) 0.4695(2) 0.0474(11) Uani 0.908(8) 1 d . . P C 1
H20A H 0.023934 0.747262 0.466193 0.057 Uiso 0.908(8) 1 calc R U P C 1
C21A C 0.0497(3) 0.5368(7) 0.4088(2) 0.0470(11) Uani 0.908(8) 1 d . . P C 1
H21A H 0.008045 0.559596 0.365090 0.056 Uiso 0.908(8) 1 calc R U P C 1
F1B F 0.0080(17) 0.761(4) 0.4657(16) 0.057(10) Uani 0.092(8) 1 d . . P C 2
C16B C 0.0991(3) 0.3905(6) 0.4110(2) 0.0438(10) Uani 0.092(8) 1 d . . P C 2
C17B C 0.1617(3) 0.3625(6) 0.4763(3) 0.0453(10) Uani 0.092(8) 1 d . . P C 2
H17B H 0.196743 0.264494 0.479541 0.054 Uiso 0.092(8) 1 calc R U P C 2
C18B C 0.1718(2) 0.4811(6) 0.5364(2) 0.0420(10) Uani 0.092(8) 1 d . . P C 2
H18B H 0.214423 0.460291 0.579518 0.050 Uiso 0.092(8) 1 calc R U P C 2
C19B C 0.1222(2) 0.6284(6) 0.5362(2) 0.0351(9) Uani 0.092(8) 1 d . . P C 2
C20B C 0.0598(3) 0.6512(7) 0.4695(2) 0.0474(11) Uani 0.092(8) 1 d . . P C 2
C21B C 0.0497(3) 0.5368(7) 0.4088(2) 0.0470(11) Uani 0.092(8) 1 d . . P C 2
H21B H 0.008045 0.559596 0.365090 0.056 Uiso 0.092(8) 1 calc R U P C 2
C22 C 0.1335(2) 0.7576(6) 0.6005(2) 0.0374(9) Uani 1 1 d . . . . .
C23 C 0.1541(3) 0.6902(7) 0.6732(3) 0.0491(11) Uani 1 1 d . . . . .
H23 H 0.161415 0.561799 0.682276 0.059 Uiso 1 1 calc R U . . .
C24 C 0.1638(3) 0.8120(8) 0.7320(3) 0.0613(14) Uani 1 1 d . . . . .
H24 H 0.176821 0.764873 0.780249 0.074 Uiso 1 1 calc R U . . .
C25 C 0.1545(3) 1.0010(8) 0.7201(3) 0.0615(14) Uani 1 1 d . . . . .
H25 H 0.162068 1.082494 0.760222 0.074 Uiso 1 1 calc R U . . .
C26 C 0.1339(3) 1.0711(7) 0.6481(3) 0.0565(13) Uani 1 1 d . . . . .
H26 H 0.126896 1.199776 0.639570 0.068 Uiso 1 1 calc R U . . .

loop_
_atom_site_aniso_label
_atom_site_aniso_U_11
_atom_site_aniso_U_22
_atom_site_aniso_U_33
_atom_site_aniso_U_23
_atom_site_aniso_U_13
_atom_site_aniso_U_12
Cs1 0.05763(19) 0.04683(18) 0.04017(17) -0.00084(12) 0.01511(12) -0.00212(13)
O1A 0.058(8) 0.077(5) 0.100(11) 0.023(5) 0.036(7) 0.024(6)
O2A 0.107(14) 0.050(4) 0.062(11) -0.009(5) 0.048(9) -0.020(5)
O1B 0.066(10) 0.052(6) 0.091(12) 0.011(6) 0.055(9) 0.024(7)
O2B 0.097(15) 0.060(6) 0.069(15) -0.025(7) 0.046(12) -0.039(7)
N1 0.061(3) 0.046(2) 0.068(3) 0.0149(19) 0.035(2) 0.0039(18)
C1 0.053(3) 0.055(3) 0.061(3) 0.003(2) 0.025(2) -0.006(2)
N2 0.041(2) 0.047(2) 0.049(2) 0.0024(17) 0.0149(17) -0.0076(16)
C2 0.079(4) 0.066(4) 0.068(4) -0.009(3) 0.039(3) -0.019(3)
C3 0.096(5) 0.064(3) 0.050(3) -0.008(3) 0.024(3) -0.019(3)
C4 0.063(3) 0.042(3) 0.061(3) 0.006(2) 0.001(3) -0.016(2)
C5 0.070(4) 0.075(4) 0.080(4) 0.008(3) -0.007(4) -0.016(3)
C6 0.046(3) 0.061(4) 0.110(6) 0.020(3) -0.018(3) -0.021(3)
C7 0.042(3) 0.034(2) 0.110(5) 0.022(3) 0.023(3) -0.0048(19)
C8 0.051(4) 0.060(4) 0.168(8) 0.042(5) 0.054(5) 0.008(3)
C9 0.095(5) 0.047(3) 0.167(8) 0.036(4) 0.099(6) 0.017(3)
C00C 0.050(3) 0.041(2) 0.050(3) -0.003(2) 0.017(2) 0.0006(19)
C10 0.097(5) 0.053(3) 0.099(5) 0.021(3) 0.067(4) 0.010(3)
C11 0.041(2) 0.030(2) 0.065(3) 0.015(2) 0.015(2) -0.0033(17)
C12 0.048(3) 0.031(2) 0.048(2) 0.0065(18) 0.012(2) -0.0102(18)
C13 0.047(2) 0.042(2) 0.033(2) -0.0039(18) 0.0170(18) -0.0081(19)
C14 0.045(2) 0.056(3) 0.042(2) -0.011(2) 0.0182(19) -0.009(2)
C15 0.096(5) 0.074(4) 0.088(4) -0.031(3) 0.061(4) -0.043(3)
F1A 0.057(2) 0.071(2) 0.0453(18) -0.0055(15) -0.0022(14) 0.0201(16)
C16A 0.042(2) 0.054(3) 0.039(2) -0.009(2) 0.0196(19) -0.014(2)
C17A 0.048(3) 0.039(2) 0.055(3) -0.003(2) 0.024(2) 0.0042(19)
C18A 0.038(2) 0.048(2) 0.038(2) 0.0037(19) 0.0091(18) 0.0020(18)
C19A 0.036(2) 0.040(2) 0.031(2) -0.0003(16) 0.0138(16) -0.0035(17)
C20A 0.043(3) 0.057(3) 0.041(2) -0.002(2) 0.0119(19) 0.004(2)
C21A 0.042(2) 0.061(3) 0.035(2) -0.006(2) 0.0090(18) 0.001(2)
F1B 0.042(17) 0.07(2) 0.044(16) -0.006(14) -0.002(12) 0.022(14)
C16B 0.042(2) 0.054(3) 0.039(2) -0.009(2) 0.0196(19) -0.014(2)
C17B 0.048(3) 0.039(2) 0.055(3) -0.003(2) 0.024(2) 0.0042(19)
C18B 0.038(2) 0.048(2) 0.038(2) 0.0037(19) 0.0091(18) 0.0020(18)
C19B 0.036(2) 0.040(2) 0.031(2) -0.0003(16) 0.0138(16) -0.0035(17)
C20B 0.043(3) 0.057(3) 0.041(2) -0.002(2) 0.0119(19) 0.004(2)
C21B 0.042(2) 0.061(3) 0.035(2) -0.006(2) 0.0090(18) 0.001(2)
C22 0.032(2) 0.043(2) 0.037(2) -0.0025(17) 0.0109(16) -0.0045(17)
C23 0.054(3) 0.045(2) 0.042(2) -0.003(2) 0.009(2) -0.004(2)
C24 0.069(3) 0.071(4) 0.038(3) -0.009(2) 0.010(2) 0.001(3)
C25 0.056(3) 0.070(4) 0.055(3) -0.030(3) 0.013(2) -0.007(3)
C26 0.055(3) 0.044(3) 0.070(3) -0.013(2) 0.020(2) -0.004(2)

loop_
_atom_type_symbol
_atom_type_description
_atom_type_scat_dispersion_real
_atom_type_scat_dispersion_imag
_atom_type_scat_source
C C 0.0033 0.0016 'International Tables Vol C Tables 4.2.6.8 and 6.1.1.4'
H H 0.0000 0.0000 'International Tables Vol C Tables 4.2.6.8 and 6.1.1.4'
Cs Cs -0.3680 2.1192 'International Tables Vol C Tables 4.2.6.8 and 6.1.1.4'
N N 0.0061 0.0033 'International Tables Vol C Tables 4.2.6.8 and 6.1.1.4'
O O 0.0106 0.0060 'International Tables Vol C Tables 4.2.6.8 and 6.1.1.4'
F F 0.0171 0.0103 'International Tables Vol C Tables 4.2.6.8 and 6.1.1.4'

loop_
_geom_angle_atom_site_label_1
_geom_angle_atom_site_label_2
_geom_angle_atom_site_label_3
_geom_angle
_geom_angle_site_symmetry_1
_geom_angle_site_symmetry_3
_geom_angle_publ_flag
O2B Cs1 O1B 116.5(12) 1_545 . ?
O1A Cs1 O2A 119.9(7) . 1_545 ?
O1A Cs1 O1B 119.0(4) . 2_545 ?
O2A Cs1 O1B 81.0(7) 1_545 2_545 ?
O1A Cs1 O2A 81.9(5) . 2_545 ?
O2A Cs1 O2A 116.3(7) 1_545 2_545 ?
O2B Cs1 N1 113.8(10) 1_545 . ?
O1A Cs1 N1 117.6(5) . . ?
O1B Cs1 N1 127.8(6) . . ?
O2A Cs1 N1 120.4(6) 1_545 . ?
O1B Cs1 N1 84.9(6) 2_545 . ?
O2A Cs1 N1 85.7(5) 2_545 . ?
O2B Cs1 N2 106.4(7) 1_545 . ?
O1A Cs1 N2 91.2(5) . . ?
O1B Cs1 N2 101.1(6) . . ?
O2A Cs1 N2 113.6(4) 1_545 . ?
O1B Cs1 N2 135.1(6) 2_545 . ?
O2A Cs1 N2 125.7(5) 2_545 . ?
N1 Cs1 N2 50.62(11) . . ?
O1A Cs1 O1A 111.9(5) . 2_545 ?
O2A Cs1 O1A 78.6(6) 1_545 2_545 ?
O2A Cs1 O1A 39.8(3) 2_545 2_545 ?
N1 Cs1 O1A 94.2(4) . 2_545 ?
N2 Cs1 O1A 144.6(4) . 2_545 ?
O1A Cs1 O2B 80.4(5) . 2_545 ?
O2A Cs1 O2B 111.0(6) 1_545 2_545 ?
O2A Cs1 O2B 7.1(12) 2_545 2_545 ?
N1 Cs1 O2B 92.5(8) . 2_545 ?
N2 Cs1 O2B 132.5(8) . 2_545 ?
O1A Cs1 O2B 36.9(4) 2_545 2_545 ?
O2B Cs1 C13 103.4(10) 1_545 2_545 ?
O1A Cs1 C13 101.0(4) . 2_545 ?
O1B Cs1 C13 97.2(5) . 2_545 ?
O2A Cs1 C13 99.3(6) 1_545 2_545 ?
O1B Cs1 C13 20.8(3) 2_545 2_545 ?
O2A Cs1 C13 20.76(18) 2_545 2_545 ?
N1 Cs1 C13 84.03(11) . 2_545 ?
N2 Cs1 C13 132.80(10) . 2_545 ?
O1A Cs1 C13 20.75(17) 2_545 2_545 ?
O2B Cs1 C13 20.6(3) 2_545 2_545 ?
O1A Cs1 C6 58.1(5) . 3_656 ?
O2A Cs1 C6 177.5(5) 1_545 3_656 ?
O2A Cs1 C6 62.3(4) 2_545 3_656 ?
N1 Cs1 C6 62.02(11) . 3_656 ?
N2 Cs1 C6 68.50(13) . 3_656 ?
O1A Cs1 C6 100.6(2) 2_545 3_656 ?
C13 Cs1 C6 79.84(16) 2_545 3_656 ?
C13 O1A Cs1 164.4(15) . . ?
C13 O1A Cs1 90.1(11) . 2 ?
Cs1 O1A Cs1 98.1(5) . 2 ?
C13 O2A Cs1 140.2(17) . 1_565 ?
C13 O2A Cs1 94.8(16) . 2 ?
Cs1 O2A Cs1 98.1(8) 1_565 2 ?
C13 O1B Cs1 149(2) . . ?
C13 O1B Cs1 98.8(14) . 2 ?
Cs1 O1B Cs1 100.7(5) . 2 ?
C13 O2B Cs1 168(3) . 1_565 ?
C13 O2B Cs1 87(2) . 2 ?
Cs1 O2B Cs1 97.9(12) 1_565 2 ?
C10 N1 C11 117.7(5) . . ?
C10 N1 Cs1 115.7(4) . . ?
C11 N1 Cs1 126.6(3) . . ?
N2 C1 C2 124.7(5) . . ?
N2 C1 H1 117.6 . . ?
C2 C1 H1 117.6 . . ?
C1 N2 C12 117.9(4) . . ?
C1 N2 Cs1 116.7(3) . . ?
C12 N2 Cs1 125.3(3) . . ?
C3 C2 C1 117.9(5) . . ?
C3 C2 H2 121.0 . . ?
C1 C2 H2 121.0 . . ?
C2 C3 C4 120.4(5) . . ?
C2 C3 H3 119.8 . . ?
C4 C3 H3 119.8 . . ?
C3 C4 C5 122.5(6) . . ?
C3 C4 C12 117.2(5) . . ?
C5 C4 C12 120.3(6) . . ?
C6 C5 C4 120.9(6) . . ?
C6 C5 H5 119.5 . . ?
C4 C5 H5 119.5 . . ?
C5 C6 C7 121.1(5) . . ?
C5 C6 Cs1 96.6(4) . 3_656 ?
C7 C6 Cs1 111.6(4) . 3_656 ?
C5 C6 H6 119.5 . . ?
C7 C6 H6 119.5 . . ?
Cs1 C6 H6 60.6 3_656 . ?
C8 C7 C11 117.4(7) . . ?
C8 C7 C6 122.7(6) . . ?
C11 C7 C6 119.9(6) . . ?
C9 C8 C7 120.0(6) . . ?
C9 C8 H8 120.0 . . ?
C7 C8 H8 120.0 . . ?
C8 C9 C10 119.7(6) . . ?
C8 C9 H9 120.1 . . ?
C10 C9 H9 120.1 . . ?
C26 C00C C22 121.3(5) . . ?
C26 C00C H00C 119.4 . . ?
C22 C00C H00C 119.4 . . ?
N1 C10 C9 122.2(7) . . ?
N1 C10 H10 118.9 . . ?
C9 C10 H10 118.9 . . ?
N1 C11 C7 123.1(5) . . ?
N1 C11 C12 118.7(4) . . ?
C7 C11 C12 118.2(5) . . ?
N2 C12 C4 121.8(5) . . ?
N2 C12 C11 118.7(4) . . ?
C4 C12 C11 119.6(4) . . ?
O1A C13 O2A 124(2) . . ?
O2B C13 O1B 127(3) . . ?
O2B C13 C14 118(3) . . ?
O1A C13 C14 122.4(11) . . ?
O2A C13 C14 113.7(17) . . ?
O1B C13 C14 114.2(13) . . ?
O1A C13 Cs1 69.2(11) . 2 ?
O2A C13 Cs1 64.5(15) . 2 ?
C14 C13 Cs1 146.3(3) . 2 ?
C15 C14 C16B 112.1(4) . . ?
C15 C14 C16A 112.1(4) . . ?
C15 C14 C13 112.3(4) . . ?
C16B C14 C13 109.7(3) . . ?
C16A C14 C13 109.7(3) . . ?
C15 C14 H14 107.5 . . ?
C16A C14 H14 107.5 . . ?
C13 C14 H14 107.5 . . ?
C14 C15 H15A 109.5 . . ?
C14 C15 H15B 109.5 . . ?
H15A C15 H15B 109.5 . . ?
C14 C15 H15C 109.5 . . ?
H15A C15 H15C 109.5 . . ?
H15B C15 H15C 109.5 . . ?
C21A C16A C17A 118.0(4) . . ?
C21A C16A C14 121.2(4) . . ?
C17A C16A C14 120.8(4) . . ?
C18A C17A C16A 119.7(4) . . ?
C18A C17A H17A 120.2 . . ?
C16A C17A H17A 120.2 . . ?
F1A C18A C19A 119.2(4) . . ?
F1A C18A C17A 117.1(4) . . ?
C19A C18A C17A 123.7(4) . . ?
C18A C19A C20A 114.9(4) . . ?
C18A C19A C22 123.8(4) . . ?
C20A C19A C22 121.3(4) . . ?
C21A C20A C19A 122.3(4) . . ?
C21A C20A H20A 118.9 . . ?
C19A C20A H20A 118.9 . . ?
C16A C21A C20A 121.6(4) . . ?
C16A C21A H21A 119.2 . . ?
C20A C21A H21A 119.2 . . ?
C21B C16B C17B 118.0(4) . . ?
C21B C16B C14 121.2(4) . . ?
C17B C16B C14 120.8(4) . . ?
C18B C17B C16B 119.7(4) . . ?
C18B C17B H17B 120.2 . . ?
C16B C17B H17B 120.2 . . ?
C19B C18B C17B 123.7(4) . . ?
C19B C18B H18B 118.2 . . ?
C17B C18B H18B 118.2 . . ?
C18B C19B C20B 114.9(4) . . ?
C18B C19B C22 123.8(4) . . ?
C20B C19B C22 121.3(4) . . ?
F1B C20B C21B 116.7(14) . . ?
F1B C20B C19B 120.6(14) . . ?
C21B C20B C19B 122.3(4) . . ?
C16B C21B C20B 121.6(4) . . ?
C16B C21B H21B 119.2 . . ?
C20B C21B H21B 119.2 . . ?
C00C C22 C23 118.1(4) . . ?
C00C C22 C19A 120.5(4) . . ?
C23 C22 C19A 121.4(4) . . ?
C00C C22 C19B 120.5(4) . . ?
C23 C22 C19B 121.4(4) . . ?
C24 C23 C22 120.6(5) . . ?
C24 C23 H23 119.7 . . ?
C22 C23 H23 119.7 . . ?
C25 C24 C23 120.7(5) . . ?
C25 C24 H24 119.6 . . ?
C23 C24 H24 119.6 . . ?
C24 C25 C26 119.7(5) . . ?
C24 C25 H25 120.2 . . ?
C26 C25 H25 120.2 . . ?
C00C C26 C25 119.7(5) . . ?
C00C C26 H26 120.2 . . ?
C25 C26 H26 120.2 . . ?

loop_
_geom_bond_atom_site_label_1
_geom_bond_atom_site_label_2
_geom_bond_distance
_geom_bond_site_symmetry_2
_geom_bond_publ_flag
Cs1 O2B 2.821(16) 1_545 ?
Cs1 O1A 2.892(11) . ?
Cs1 O1B 2.974(19) . ?
Cs1 O2A 3.000(17) 1_545 ?
Cs1 O1B 3.05(3) 2_545 ?
Cs1 O2A 3.14(3) 2_545 ?
Cs1 N1 3.183(5) . ?
Cs1 N2 3.221(4) . ?
Cs1 O1A 3.24(2) 2_545 ?
Cs1 O2B 3.31(5) 2_545 ?
Cs1 C13 3.468(4) 2_545 ?
Cs1 C6 3.907(5) 3_656 ?
O1A C13 1.229(10) . ?
O2A C13 1.234(10) . ?
O1B C13 1.246(13) . ?
O2B C13 1.223(14) . ?
N1 C10 1.320(7) . ?
N1 C11 1.351(7) . ?
C1 N2 1.319(6) . ?
C1 C2 1.386(7) . ?
C1 H1 0.9300 . ?
N2 C12 1.346(6) . ?
C2 C3 1.350(8) . ?
C2 H2 0.9300 . ?
C3 C4 1.403(8) . ?
C3 H3 0.9300 . ?
C4 C5 1.411(8) . ?
C4 C12 1.419(7) . ?
C5 C6 1.345(11) . ?
C5 H5 0.9300 . ?
C6 C7 1.443(10) . ?
C6 H6 0.9300 . ?
C7 C8 1.375(10) . ?
C7 C11 1.418(7) . ?
C8 C9 1.349(11) . ?
C8 H8 0.9300 . ?
C9 C10 1.417(10) . ?
C9 H9 0.9300 . ?
C00C C26 1.377(7) . ?
C00C C22 1.381(6) . ?
C00C H00C 0.9300 . ?
C10 H10 0.9300 . ?
C11 C12 1.444(7) . ?
C13 C14 1.549(6) . ?
C14 C15 1.489(7) . ?
C14 C16B 1.525(6) . ?
C14 C16A 1.525(6) . ?
C14 H14 0.9800 . ?
C15 H15A 0.9600 . ?
C15 H15B 0.9600 . ?
C15 H15C 0.9600 . ?
F1A C18A 1.352(5) . ?
C16A C21A 1.364(6) . ?
C16A C17A 1.386(6) . ?
C17A C18A 1.383(6) . ?
C17A H17A 0.9300 . ?
C18A C19A 1.378(6) . ?
C19A C20A 1.396(6) . ?
C19A C22 1.487(6) . ?
C20A C21A 1.374(6) . ?
C20A H20A 0.9300 . ?
C21A H21A 0.9300 . ?
F1B C20B 1.20(3) . ?
C16B C21B 1.364(6) . ?
C16B C17B 1.386(6) . ?
C17B C18B 1.383(6) . ?
C17B H17B 0.9300 . ?
C18B C19B 1.378(6) . ?
C18B H18B 0.9300 . ?
C19B C20B 1.396(6) . ?
C19B C22 1.487(6) . ?
C20B C21B 1.374(6) . ?
C21B H21B 0.9300 . ?
C22 C23 1.391(6) . ?
C23 C24 1.376(7) . ?
C23 H23 0.9300 . ?
C24 C25 1.362(8) . ?
C24 H24 0.9300 . ?
C25 C26 1.385(8) . ?
C25 H25 0.9300 . ?
C26 H26 0.9300 . ?
